data_4000113
_journal_name_full 'Chemistry of Materials'
_journal_paper_doi 10.1021/cm011235s
_journal_year 2002
_chemical_formula_sum 'C26 H31 Cl2 Cu N4 O1.5'
_chemical_formula_weight 557.99
_space_group_IT_number 19
_symmetry_cell_setting orthorhombic
_symmetry_space_group_name_Hall 'P 2ac 2ab'
_symmetry_space_group_name_H-M 'P 21 21 21'
_atom_sites_solution_hydrogens geom
_atom_sites_solution_primary direct
_atom_sites_solution_secondary difmap
_cell_angle_alpha 90.00
_cell_angle_beta 90.00
_cell_angle_gamma 90.00
_cell_formula_units_Z 16
_cell_length_a 16.3139(12)
_cell_length_b 18.2111(13)
_cell_length_c 36.247(3)
_cell_measurement_reflns_used 994
_cell_measurement_temperature 293(2)
_cell_measurement_theta_max 25.
_cell_measurement_theta_min 3.
_cell_volume 10768.8(14)
_diffrn_ambient_temperature 293(2)
_diffrn_detector_type CCD_plate
_diffrn_measurement_device SMART
_diffrn_measurement_method omega-scan
_diffrn_radiation_monochromator graphite
_diffrn_radiation_source 'fine-focus sealed tube'
_diffrn_radiation_type MoK\a
_diffrn_radiation_wavelength 0.71073
_diffrn_reflns_av_R_equivalents 0.0488
_diffrn_reflns_av_sigmaI/netI 0.0323
_diffrn_reflns_limit_h_max 19
_diffrn_reflns_limit_h_min -19
_diffrn_reflns_limit_k_max 21
_diffrn_reflns_limit_k_min 0
_diffrn_reflns_limit_l_max 43
_diffrn_reflns_limit_l_min 0
_diffrn_reflns_number 111646
_diffrn_reflns_theta_max 25.
_diffrn_reflns_theta_min 3.
_diffrn_standards_decay_% 0
_exptl_absorpt_coefficient_mu 1.037
_exptl_absorpt_correction_T_max 1.000
_exptl_absorpt_correction_T_min 0.906
_exptl_absorpt_correction_type sadabs
_exptl_crystal_colour column
_exptl_crystal_density_diffrn 1.377
_exptl_crystal_density_method 'not measured'
_exptl_crystal_description blue
_exptl_crystal_F_000 4640
_exptl_crystal_size_max 0.40
_exptl_crystal_size_mid 0.26
_exptl_crystal_size_min 0.22
_refine_ls_abs_structure_details 'Flack H D (1983), Acta Cryst. A39, 876-881'
_refine_ls_abs_structure_Flack 0.00(2)
_refine_ls_extinction_method none
_refine_ls_goodness_of_fit_all 1.044
_refine_ls_hydrogen_treatment mixed
_refine_ls_matrix_type full
_refine_ls_number_parameters 1284
_refine_ls_number_reflns 18985
_refine_ls_number_restraints 1537
_refine_ls_restrained_S_all 1.307
_refine_ls_R_factor_all 0.1032
_refine_ls_R_factor_obs 0.0824
_refine_ls_shift/su_max 0.599
_refine_ls_shift/su_mean 0.016
_refine_ls_structure_factor_coef Fsqd
_refine_ls_weighting_details 'calc w=1/[\s^2^(Fo^2^)+(0.1627P)^2^+18.3904P] where P=(Fo^2^+2Fc^2^)/3'
_refine_ls_weighting_scheme calc
_refine_ls_wR_factor_all 0.2533
_refine_ls_wR_factor_obs 0.2266
_reflns_number_observed 15361
_reflns_number_total 18985
_reflns_observed_criterion >2sigma(I)
_cod_depositor_comments
;
The following automatic conversions were performed:
'_symmetry_cell_setting' value 'Orthorhombic' changed to 'orthorhombic'
according to '/home/saulius/struct/CIF-dictionaries/cif_core.dic'
dictionary named 'cif_core.dic' version 2.4.1 from 2010-06-29.

Automatic conversion script
Id: cif_fix_enum 1527 2010-12-29 10:47:43Z saulius 
;
_cod_original_sg_symbol_H-M P2(1)2(1)2(1)
_cod_original_formula_sum 'C26 H31 Cl2 Cu N4 O1.50'
_cod_database_code 4000113

loop_
_symmetry_equiv_pos_as_xyz
'x, y, z'
'-x+1/2, -y, z+1/2'
'x+1/2, -y+1/2, -z'
'-x, y+1/2, -z+1/2'

loop_
_atom_site_label
_atom_site_type_symbol
_atom_site_fract_x
_atom_site_fract_y
_atom_site_fract_z
_atom_site_U_iso_or_equiv
_atom_site_adp_type
_atom_site_occupancy
_atom_site_symmetry_multiplicity
_atom_site_calc_flag
_atom_site_refinement_flags
_atom_site_disorder_assembly
_atom_site_disorder_group
O1W O 0.6669(5) 0.3938(7) 0.1715(2) 0.093(3) Uani 1 1 d U . .
O2W O 0.5542(11) 0.5022(10) 0.0750(5) 0.174(6) Uani 1 1 d U . .
O3W O 0.5057(10) 0.3718(8) 0.1308(5) 0.151(5) Uani 1 1 d U . .
O4W O 0.8098(11) 0.4515(10) 0.3248(5) 0.168(6) Uani 1 1 d U . .
O5W O 0.3411(12) 0.5659(11) 0.3780(5) 0.182(7) Uani 1 1 d U . .
O6W O 0.1884(11) 0.0669(12) 0.3820(6) 0.201(7) Uani 1 1 d U . .
Cu1 Cu 0.36661(8) 0.74566(7) 0.13104(3) 0.0429(3) Uani 0.837(3) 1 d PD . 1
Cu2 Cu 0.90747(8) 0.66551(8) 0.38048(3) 0.0502(4) Uani 0.837(3) 1 d PD . 1
Cu3 Cu 0.50769(10) 0.50646(7) 0.48512(4) 0.0555(4) Uani 0.837(3) 1 d PD . 1
Cu4 Cu 0.76071(7) 0.93432(6) 0.22329(4) 0.0381(3) Uani 0.837(3) 1 d PD . 1
Cl1 Cl 0.3420(2) 0.88197(14) 0.13480(8) 0.0544(7) Uani 0.837(3) 1 d PD . 1
Cl2 Cl 0.9232(2) 0.52769(19) 0.38779(10) 0.0700(8) Uani 0.837(3) 1 d PD . 1
Cl3 Cl 0.4858(2) 0.49792(17) 0.41693(8) 0.0613(8) Uani 0.837(3) 1 d PD . 1
Cl4 Cl 0.7756(2) 0.93435(18) 0.15466(8) 0.0604(7) Uani 0.837(3) 1 d PD . 1
Cl11 Cl 0.4004(4) 0.5243(3) 0.12737(18) 0.1158(16) Uani 0.837(3) 1 d PD . 1
Cl12 Cl 0.8881(4) 0.8852(4) 0.37029(18) 0.124(2) Uani 0.837(3) 1 d PD . 1
Cl13 Cl 0.5456(6) 0.5270(5) 0.5969(2) 0.168(3) Uani 0.837(3) 1 d PD . 1
Cl14 Cl 0.7400(5) 0.9411(4) 0.3347(2) 0.140(2) Uani 0.837(3) 1 d PD . 1
Cu1X Cu 0.3702(4) 0.6967(4) 0.1290(2) 0.0599(16) Uiso 0.163(3) 1 d PD . 2
Cu2X Cu 0.9083(4) 0.7158(4) 0.3776(2) 0.0599(16) Uiso 0.163(3) 1 d PD . 2
Cu3X Cu 0.5181(4) 0.5064(4) 0.5124(2) 0.0599(16) Uiso 0.163(3) 1 d PD . 2
Cu4X Cu 0.7553(5) 0.9359(4) 0.2448(2) 0.0599(16) Uiso 0.163(3) 1 d PD . 2
Cl1X Cl 0.381(2) 0.5609(8) 0.1263(11) 0.118(6) Uiso 0.163(3) 1 d PD . 2
Cl2X Cl 0.910(2) 0.8492(8) 0.3702(12) 0.118(6) Uiso 0.163(3) 1 d PD . 2
Cl3X Cl 0.529(2) 0.526(3) 0.5785(4) 0.118(6) Uiso 0.163(3) 1 d PD . 2
Cl4X Cl 0.752(2) 0.942(2) 0.3155(4) 0.118(6) Uiso 0.163(3) 1 d PD . 2
Cl91 Cl 0.344(2) 0.9188(8) 0.1353(11) 0.129(6) Uiso 0.163(3) 1 d PD . 2
Cl92 Cl 0.933(2) 0.4907(8) 0.3860(11) 0.129(6) Uiso 0.163(3) 1 d PD . 2
Cl93 Cl 0.4598(19) 0.495(2) 0.4026(5) 0.129(6) Uiso 0.163(3) 1 d PD . 2
Cl94 Cl 0.782(2) 0.939(2) 0.1345(4) 0.129(6) Uiso 0.163(3) 1 d PD . 2
N1 N -0.0747(5) 0.6712(5) 0.32408(19) 0.0544(19) Uani 1 1 d . . .
N2 N 0.2462(5) 0.7101(5) 0.1355(2) 0.059(2) Uani 1 1 d D . .
N3 N 0.8500(5) 0.7674(5) -0.0748(2) 0.058(2) Uani 1 1 d . . .
N4 N 0.4890(5) 0.7472(5) 0.1236(2) 0.063(2) Uani 1 1 d D . .
N5 N 0.3862(5) 0.7282(5) 0.18597(19) 0.0548(19) Uani 1 1 d D . .
N6 N 0.7840(4) 0.6746(6) 0.3717(2) 0.066(2) Uani 1 1 d D . .
N7 N 1.0302(5) 0.6965(6) 0.3858(2) 0.062(2) Uani 1 1 d D . .
N8 N 1.3861(5) 0.8051(5) 0.56555(19) 0.058(2) Uani 1 1 d . . .
N9 N 0.5319(6) 0.6156(4) 0.4882(3) 0.067(2) Uani 1 1 d D . .
N10 N 0.8892(6) 0.9797(5) 0.4986(3) 0.079(3) Uani 1 1 d . . .
N11 N 0.6323(5) 0.4899(5) 0.4869(3) 0.073(3) Uani 1 1 d D . .
N12 N 0.9914(6) 0.1024(4) 0.5000(3) 0.067(2) Uani 1 1 d . . .
N13 N 0.8820(4) 0.9216(4) 0.2371(2) 0.0521(19) Uani 1 1 d D . .
N14 N 1.2213(4) 0.5457(3) 0.2702(2) 0.0455(16) Uani 1 1 d . . .
N15 N 0.6363(4) 0.9485(4) 0.2283(2) 0.0528(19) Uani 1 1 d D . .
N16 N 0.2566(5) 1.3236(4) 0.2688(2) 0.0509(18) Uani 1 1 d . . .
C11 C -0.0759(8) 0.7310(6) 0.3048(3) 0.066(3) Uani 1 1 d U . .
H11 H -0.0855 0.7751 0.3170 0.080 Uiso 1 1 calc R . .
C12 C -0.0640(7) 0.7327(6) 0.2678(3) 0.066(3) Uani 1 1 d U . .
H12 H -0.0681 0.7770 0.2552 0.080 Uiso 1 1 calc R . .
C13 C -0.0458(6) 0.6689(6) 0.2486(2) 0.059(2) Uani 1 1 d DU . .
C14 C -0.0496(10) 0.6056(7) 0.2692(4) 0.087(4) Uani 1 1 d U . .
H14 H -0.0444 0.5602 0.2577 0.104 Uiso 1 1 calc R . .
C15 C -0.0606(9) 0.6090(6) 0.3060(3) 0.077(3) Uani 1 1 d U . .
H15 H -0.0583 0.5655 0.3195 0.092 Uiso 1 1 calc R . .
C1A C -0.0272(10) 0.6829(8) 0.2084(3) 0.099(4) Uani 1 1 d DU . .
H1A1 H -0.0692 0.7154 0.1988 0.119 Uiso 1 1 calc R . .
H1A2 H 0.0245 0.7092 0.2070 0.119 Uiso 1 1 calc R . .
C2A C -0.0217(11) 0.6188(7) 0.1834(3) 0.108(5) Uani 1 1 d DU . .
H2A1 H -0.0730 0.5919 0.1841 0.129 Uiso 1 1 calc R . .
H2A2 H 0.0214 0.5862 0.1919 0.129 Uiso 1 1 calc R . .
C3A C -0.0039(8) 0.6424(9) 0.1444(3) 0.097(4) Uani 1 1 d DU . .
H3A1 H -0.0400 0.6827 0.1378 0.117 Uiso 1 1 calc R . .
H3A2 H -0.0151 0.6019 0.1277 0.117 Uiso 1 1 calc R . .
C21 C 0.1884(7) 0.7572(8) 0.1380(3) 0.069(3) Uani 1 1 d U . .
H21 H 0.2028 0.8066 0.1390 0.083 Uiso 1 1 calc R . .
C22 C 0.1066(8) 0.7400(8) 0.1393(3) 0.076(3) Uani 1 1 d U . .
H22 H 0.0670 0.7767 0.1400 0.091 Uiso 1 1 calc R . .
C23 C 0.0845(7) 0.6666(9) 0.1396(3) 0.080(3) Uani 1 1 d DU . .
C24 C 0.1493(10) 0.6148(8) 0.1380(4) 0.086(4) Uani 1 1 d U . .
H24 H 0.1391 0.5646 0.1385 0.103 Uiso 1 1 calc R . .
C25 C 0.2246(9) 0.6408(7) 0.1357(3) 0.076(3) Uani 1 1 d U . .
H25 H 0.2666 0.6064 0.1341 0.091 Uiso 1 1 calc R . .
C31 C 0.8527(9) 0.8311(7) -0.0582(3) 0.078(3) Uani 1 1 d U . .
H31 H 0.8632 0.8729 -0.0722 0.094 Uiso 1 1 calc R . .
C32 C 0.8404(10) 0.8385(7) -0.0207(4) 0.089(4) Uani 1 1 d U . .
H32 H 0.8452 0.8845 -0.0097 0.107 Uiso 1 1 calc R . .
C33 C 0.8208(10) 0.7772(7) 0.0012(3) 0.083(4) Uani 1 1 d DU . .
C34 C 0.8214(9) 0.7118(6) -0.0179(3) 0.075(3) Uani 1 1 d U . .
H34 H 0.8116 0.6683 -0.0053 0.090 Uiso 1 1 calc R . .
C35 C 0.8355(8) 0.7096(6) -0.0536(3) 0.069(3) Uani 1 1 d U . .
H35 H 0.8352 0.6637 -0.0648 0.083 Uiso 1 1 calc R . .
C1B C 0.7871(16) 0.7933(9) 0.0391(3) 0.149(8) Uani 1 1 d DU . .
H1B1 H 0.8249 0.8260 0.0516 0.178 Uiso 1 1 calc R . .
H1B2 H 0.7357 0.8195 0.0363 0.178 Uiso 1 1 calc R . .
C2B C 0.7725(13) 0.7291(9) 0.0631(4) 0.136(6) Uani 1 1 d DU . .
H2B1 H 0.8220 0.6997 0.0642 0.163 Uiso 1 1 calc R . .
H2B2 H 0.7296 0.6991 0.0524 0.163 Uiso 1 1 calc R . .
C3B C 0.7482(7) 0.7502(9) 0.1013(3) 0.095(4) Uani 1 1 d DU . .
H3B1 H 0.7686 0.7993 0.1061 0.115 Uiso 1 1 calc R . .
H3B2 H 0.7753 0.7173 0.1184 0.115 Uiso 1 1 calc R . .
C41 C 0.5335(8) 0.6834(7) 0.1174(3) 0.071(3) Uani 1 1 d U . .
H41 H 0.5056 0.6389 0.1178 0.085 Uiso 1 1 calc R . .
C42 C 0.6163(8) 0.6821(8) 0.1106(3) 0.073(3) Uani 1 1 d U . .
H42 H 0.6439 0.6381 0.1067 0.088 Uiso 1 1 calc R . .
C43 C 0.6574(6) 0.7492(8) 0.1097(3) 0.070(3) Uani 1 1 d DU . .
C44 C 0.6121(8) 0.8123(7) 0.1165(3) 0.072(3) Uani 1 1 d U . .
H44 H 0.6390 0.8573 0.1172 0.086 Uiso 1 1 calc R . .
C45 C 0.5304(8) 0.8106(7) 0.1222(3) 0.068(3) Uani 1 1 d U . .
H45 H 0.5021 0.8546 0.1251 0.081 Uiso 1 1 calc R . .
C51 C 0.3782(7) 0.7825(6) 0.2098(3) 0.063(3) Uani 1 1 d U . .
H51 H 0.3627 0.8283 0.2009 0.075 Uiso 1 1 calc R . .
C52 C 0.3914(7) 0.7751(6) 0.2471(3) 0.062(3) Uani 1 1 d U . .
H52 H 0.3888 0.8162 0.2622 0.075 Uiso 1 1 calc R . .
C53 C 0.4084(6) 0.7082(5) 0.2620(2) 0.049(2) Uani 1 1 d DU . .
C54 C 0.4176(7) 0.6504(6) 0.2368(3) 0.059(2) Uani 1 1 d U . .
H54 H 0.4316 0.6038 0.2452 0.070 Uiso 1 1 calc R . .
C55 C 0.4063(7) 0.6619(6) 0.2006(3) 0.066(3) Uani 1 1 d U . .
H55 H 0.4126 0.6224 0.1847 0.079 Uiso 1 1 calc R . .
C1C C 0.4197(5) 0.6979(7) 0.3032(2) 0.060(2) Uani 1 1 d DU . .
H1C1 H 0.3893 0.7356 0.3163 0.072 Uiso 1 1 calc R . .
H1C2 H 0.3978 0.6505 0.3104 0.072 Uiso 1 1 calc R . .
C2C C 0.5081(5) 0.7022(6) 0.3138(2) 0.058(2) Uani 1 1 d DU . .
H2C1 H 0.5276 0.7518 0.3097 0.070 Uiso 1 1 calc R . .
H2C2 H 0.5394 0.6696 0.2981 0.070 Uiso 1 1 calc R . .
C3C C 0.5231(5) 0.6818(7) 0.3534(2) 0.059(2) Uani 1 1 d DU . .
H3C1 H 0.5001 0.6337 0.3583 0.071 Uiso 1 1 calc R . .
H3C2 H 0.4958 0.7169 0.3694 0.071 Uiso 1 1 calc R . .
C61 C 0.7436(7) 0.7380(7) 0.3698(3) 0.068(3) Uani 1 1 d U . .
H61 H 0.7732 0.7813 0.3724 0.082 Uiso 1 1 calc R . .
C62 C 0.6605(7) 0.7428(7) 0.3643(3) 0.063(3) Uani 1 1 d U . .
H62 H 0.6359 0.7886 0.3621 0.076 Uiso 1 1 calc R . .
C63 C 0.6138(5) 0.6810(6) 0.3620(2) 0.055(2) Uani 1 1 d DU . .
C64 C 0.6560(7) 0.6141(7) 0.3647(3) 0.066(3) Uani 1 1 d U . .
H64 H 0.6276 0.5699 0.3629 0.080 Uiso 1 1 calc R . .
C65 C 0.7384(8) 0.6139(8) 0.3699(3) 0.075(3) Uani 1 1 d U . .
H65 H 0.7645 0.5688 0.3725 0.090 Uiso 1 1 calc R . .
C71 C 1.0580(9) 0.7627(9) 0.3808(3) 0.085(4) Uani 1 1 d U . .
H71 H 1.0193 0.7989 0.3758 0.102 Uiso 1 1 calc R . .
C72 C 1.1357(10) 0.7841(9) 0.3821(3) 0.088(4) Uani 1 1 d U . .
H72 H 1.1502 0.8329 0.3781 0.105 Uiso 1 1 calc R . .
C73 C 1.1939(7) 0.7315(9) 0.3894(3) 0.082(4) Uani 1 1 d DU . .
C74 C 1.1679(9) 0.6613(9) 0.3957(3) 0.086(4) Uani 1 1 d U . .
H74 H 1.2052 0.6246 0.4018 0.103 Uiso 1 1 calc R . .
C75 C 1.0824(7) 0.6452(7) 0.3928(3) 0.066(3) Uani 1 1 d U . .
H75 H 1.0643 0.5972 0.3961 0.079 Uiso 1 1 calc R . .
C1D C 1.2833(8) 0.7533(12) 0.3909(4) 0.124(6) Uani 1 1 d DU . .
H1D1 H 1.3162 0.7093 0.3882 0.149 Uiso 1 1 calc R . .
H1D2 H 1.2948 0.7846 0.3699 0.149 Uiso 1 1 calc R . .
C2D C 1.3108(19) 0.7926(11) 0.4252(5) 0.182(11) Uani 1 1 d DU . .
H2D1 H 1.3655 0.8122 0.4214 0.218 Uiso 1 1 calc R . .
H2D2 H 1.2742 0.8335 0.4301 0.218 Uiso 1 1 calc R . .
C3D C 1.3114(16) 0.7427(13) 0.4573(4) 0.159(9) Uani 1 1 d DU . .
H3D1 H 1.3449 0.7002 0.4513 0.191 Uiso 1 1 calc R . .
H3D2 H 1.2560 0.7255 0.4616 0.191 Uiso 1 1 calc R . .
C81 C 1.3707(8) 0.7379(7) 0.5533(3) 0.077(3) Uani 1 1 d U . .
H81 H 1.3750 0.6992 0.5699 0.093 Uiso 1 1 calc R . .
C82 C 1.3495(10) 0.7221(8) 0.5185(4) 0.088(4) Uani 1 1 d U . .
H82 H 1.3386 0.6738 0.5119 0.106 Uiso 1 1 calc R . .
C83 C 1.3437(10) 0.7770(8) 0.4923(3) 0.087(4) Uani 1 1 d DU . .
C84 C 1.3613(12) 0.8456(9) 0.5050(4) 0.103(5) Uani 1 1 d U . .
H84 H 1.3593 0.8850 0.4887 0.124 Uiso 1 1 calc R . .
C85 C 1.3822(10) 0.8583(8) 0.5415(4) 0.090(4) Uani 1 1 d U . .
H85 H 1.3937 0.9060 0.5491 0.107 Uiso 1 1 calc R . .
C91 C 0.5518(9) 0.6501(6) 0.5195(3) 0.074(3) Uani 1 1 d U . .
H91 H 0.5477 0.6248 0.5417 0.089 Uiso 1 1 calc R . .
C92 C 0.5782(9) 0.7216(7) 0.5197(3) 0.081(3) Uani 1 1 d U . .
H92 H 0.5948 0.7424 0.5419 0.098 Uiso 1 1 calc R . .
C93 C 0.5806(8) 0.7624(6) 0.4891(3) 0.073(3) Uani 1 1 d DU . .
C94 C 0.5576(11) 0.7273(8) 0.4568(4) 0.094(4) Uani 1 1 d U . .
H94 H 0.5586 0.7530 0.4346 0.113 Uiso 1 1 calc R . .
C95 C 0.5334(10) 0.6557(7) 0.4571(4) 0.084(4) Uani 1 1 d U . .
H95 H 0.5175 0.6339 0.4351 0.101 Uiso 1 1 calc R . .
C1E C 0.6042(11) 0.8425(6) 0.4932(4) 0.098(4) Uani 1 1 d DU . .
H1E1 H 0.5644 0.8657 0.5093 0.117 Uiso 1 1 calc R . .
H1E2 H 0.6568 0.8447 0.5055 0.117 Uiso 1 1 calc R . .
C2E C 0.6098(12) 0.8867(7) 0.4591(4) 0.114(5) Uani 1 1 d DU . .
H2E1 H 0.5571 0.8865 0.4467 0.137 Uiso 1 1 calc R . .
H2E2 H 0.6496 0.8644 0.4426 0.137 Uiso 1 1 calc R . .
C3E C 0.6347(8) 0.9645(6) 0.4668(4) 0.098(4) Uani 1 1 d DU . .
H3E1 H 0.6008 0.9842 0.4865 0.118 Uiso 1 1 calc R . .
H3E2 H 0.6257 0.9941 0.4449 0.118 Uiso 1 1 calc R . .
C101 C 0.8282(9) 0.9836(7) 0.5232(4) 0.081(3) Uani 1 1 d U . .
H101 H 0.8418 0.9901 0.5479 0.098 Uiso 1 1 calc R . .
C102 C 0.7463(9) 0.9786(7) 0.5140(4) 0.083(3) Uani 1 1 d U . .
H102 H 0.7064 0.9814 0.5323 0.099 Uiso 1 1 calc R . .
C103 C 0.7242(8) 0.9694(6) 0.4780(4) 0.078(3) Uani 1 1 d DU . .
C104 C 0.7863(11) 0.9645(8) 0.4526(4) 0.094(4) Uani 1 1 d U . .
H104 H 0.7743 0.9575 0.4277 0.113 Uiso 1 1 calc R . .
C105 C 0.8685(10) 0.9702(7) 0.4644(4) 0.086(4) Uani 1 1 d U . .
H105 H 0.9098 0.9670 0.4468 0.103 Uiso 1 1 calc R . .
C111 C 0.6718(9) 0.4847(7) 0.5180(4) 0.083(4) Uani 1 1 d U . .
H111 H 0.6427 0.4886 0.5400 0.100 Uiso 1 1 calc R A 2
C112 C 0.7574(9) 0.4732(7) 0.5195(4) 0.078(3) Uani 1 1 d U . .
H112 H 0.7847 0.4702 0.5419 0.094 Uiso 1 1 calc R . .
C113 C 0.8002(7) 0.4663(6) 0.4857(4) 0.069(3) Uani 1 1 d DU . .
C114 C 0.7555(9) 0.4703(6) 0.4541(4) 0.079(3) Uani 1 1 d U . .
H114 H 0.7822 0.4638 0.4316 0.094 Uiso 1 1 calc R . .
C115 C 0.6726(9) 0.4835(7) 0.4540(4) 0.081(3) Uani 1 1 d U . .
H115 H 0.6443 0.4881 0.4318 0.097 Uiso 1 1 calc R . .
C1F C 0.8917(7) 0.4526(7) 0.4877(5) 0.107(5) Uani 1 1 d DU . .
H1F1 H 0.9139 0.4588 0.4630 0.128 Uiso 1 1 calc R . .
H1F2 H 0.9156 0.4905 0.5030 0.128 Uiso 1 1 calc R . .
C2F C 0.9201(15) 0.3799(8) 0.5020(5) 0.143(7) Uani 1 1 d DU . .
H2F1 H 0.9741 0.3855 0.5129 0.172 Uiso 1 1 calc R . .
H2F2 H 0.8830 0.3634 0.5212 0.172 Uiso 1 1 calc R . .
C3F C 0.9238(17) 0.3236(7) 0.4726(5) 0.161(8) Uani 1 1 d DU . .
H3F1 H 0.9573 0.3425 0.4526 0.193 Uiso 1 1 calc R . .
H3F2 H 0.8690 0.3162 0.4630 0.193 Uiso 1 1 calc R . .
C121 C 0.9935(10) 0.1282(7) 0.4661(4) 0.087(4) Uani 1 1 d U . .
H121 H 1.0066 0.0960 0.4471 0.104 Uiso 1 1 calc R . .
C122 C 0.9776(12) 0.1989(8) 0.4575(4) 0.100(4) Uani 1 1 d U . .
H122 H 0.9799 0.2136 0.4330 0.120 Uiso 1 1 calc R . .
C123 C 0.9580(10) 0.2498(7) 0.4844(4) 0.091(4) Uani 1 1 d DU . .
C124 C 0.9628(9) 0.2221(7) 0.5209(4) 0.080(3) Uani 1 1 d U . .
H124 H 0.9553 0.2532 0.5409 0.096 Uiso 1 1 calc R . .
C125 C 0.9787(8) 0.1489(6) 0.5263(3) 0.071(3) Uani 1 1 d U . .
H125 H 0.9803 0.1317 0.5504 0.085 Uiso 1 1 calc R . .
C131 C 0.9096(7) 0.9272(6) 0.2726(3) 0.065(3) Uani 1 1 d U . .
H131 H 0.8711 0.9363 0.2910 0.078 Uiso 1 1 calc R . .
C132 C 0.9871(7) 0.9204(6) 0.2827(4) 0.071(3) Uani 1 1 d U . .
H132 H 1.0006 0.9222 0.3076 0.085 Uiso 1 1 calc R . .
C133 C 1.0465(7) 0.9112(6) 0.2578(4) 0.074(3) Uani 1 1 d DU . .
C134 C 1.0245(8) 0.9068(6) 0.2220(4) 0.075(3) Uani 1 1 d U . .
H134 H 1.0642 0.9001 0.2038 0.091 Uiso 1 1 calc R . .
C135 C 0.9396(7) 0.9124(6) 0.2120(4) 0.069(3) Uani 1 1 d U . .
H135 H 0.9248 0.9094 0.1873 0.083 Uiso 1 1 calc R . .
C1G C 1.1365(7) 0.9033(5) 0.2681(4) 0.088(4) Uani 1 1 d DU . .
H1G1 H 1.1700 0.9137 0.2466 0.105 Uiso 1 1 calc R . .
H1G2 H 1.1499 0.9390 0.2870 0.105 Uiso 1 1 calc R . .
C2G C 1.1565(10) 0.8272(6) 0.2822(3) 0.093(4) Uani 1 1 d DU . .
H2G1 H 1.2092 0.8280 0.2945 0.112 Uiso 1 1 calc R . .
H2G2 H 1.1154 0.8122 0.3000 0.112 Uiso 1 1 calc R . .
C3G C 1.1589(8) 0.7736(5) 0.2514(4) 0.081(3) Uani 1 1 d DU . .
H3G1 H 1.1974 0.7916 0.2331 0.098 Uiso 1 1 calc R . .
H3G2 H 1.1052 0.7728 0.2399 0.098 Uiso 1 1 calc R . .
C141 C 1.2034(9) 0.5889(6) 0.2980(3) 0.071(3) Uani 1 1 d U . .
H141 H 1.2041 0.5694 0.3218 0.085 Uiso 1 1 calc R . .
C142 C 1.1835(9) 0.6623(7) 0.2934(3) 0.081(3) Uani 1 1 d U . .
H142 H 1.1704 0.6898 0.3142 0.097 Uiso 1 1 calc R . .
C143 C 1.1822(6) 0.6952(5) 0.2608(3) 0.054(2) Uani 1 1 d DU . .
C144 C 1.2033(7) 0.6516(6) 0.2315(3) 0.060(2) Uani 1 1 d U . .
H144 H 1.2049 0.6717 0.2080 0.072 Uiso 1 1 calc R . .
C145 C 1.2222(7) 0.5786(6) 0.2363(3) 0.061(3) Uani 1 1 d U . .
H145 H 1.2360 0.5507 0.2158 0.073 Uiso 1 1 calc R . .
C151 C 0.6005(7) 0.9434(6) 0.2608(3) 0.062(3) Uani 1 1 d U . .
H151 H 0.6324 0.9331 0.2814 0.074 Uiso 1 1 calc R . .
C152 C 0.5154(7) 0.9530(6) 0.2652(3) 0.066(3) Uani 1 1 d U . .
H152 H 0.4919 0.9487 0.2885 0.079 Uiso 1 1 calc R . .
C153 C 0.4674(5) 0.9686(5) 0.2353(3) 0.052(2) Uani 1 1 d DU . .
C154 C 0.5069(6) 0.9715(6) 0.2015(3) 0.059(2) Uani 1 1 d U . .
H154 H 0.4772 0.9800 0.1801 0.071 Uiso 1 1 calc R . .
C155 C 0.5904(7) 0.9616(6) 0.1998(3) 0.062(3) Uani 1 1 d U . .
H155 H 0.6155 0.9645 0.1768 0.075 Uiso 1 1 calc R . .
C1H C 0.3761(5) 0.9866(5) 0.2391(3) 0.061(3) Uani 1 1 d DU . .
H1H1 H 0.3486 0.9783 0.2157 0.074 Uiso 1 1 calc R . .
H1H2 H 0.3513 0.9548 0.2575 0.074 Uiso 1 1 calc R . .
C2H C 0.3662(6) 1.0652(5) 0.2504(4) 0.073(3) Uani 1 1 d DU . .
H2H1 H 0.3943 1.0728 0.2737 0.088 Uiso 1 1 calc R . .
H2H2 H 0.3924 1.0962 0.2321 0.088 Uiso 1 1 calc R . .
C3H C 0.2792(5) 1.0882(4) 0.2545(3) 0.064(3) Uani 1 1 d DU . .
H3H1 H 0.2552 1.0631 0.2755 0.077 Uiso 1 1 calc R . .
H3H2 H 0.2488 1.0739 0.2326 0.077 Uiso 1 1 calc R . .
C161 C 0.2661(7) 1.2920(6) 0.2361(3) 0.062(3) Uani 1 1 d U . .
H161 H 0.2687 1.3222 0.2154 0.075 Uiso 1 1 calc R . .
C162 C 0.2724(7) 1.2171(6) 0.2308(3) 0.064(3) Uani 1 1 d U . .
H162 H 0.2773 1.1985 0.2070 0.077 Uiso 1 1 calc R . .
C163 C 0.2716(6) 1.1702(5) 0.2599(3) 0.058(2) Uani 1 1 d DU . .
C164 C 0.2640(9) 1.2020(6) 0.2942(3) 0.075(3) Uani 1 1 d U . .
H164 H 0.2636 1.1724 0.3151 0.090 Uiso 1 1 calc R . .
C165 C 0.2569(8) 1.2779(6) 0.2981(3) 0.068(3) Uani 1 1 d . . .
H165 H 0.2522 1.2977 0.3216 0.081 Uiso 1 1 calc R . .

loop_
_atom_site_aniso_label
_atom_site_aniso_U_11
_atom_site_aniso_U_22
_atom_site_aniso_U_33
_atom_site_aniso_U_23
_atom_site_aniso_U_13
_atom_site_aniso_U_12
O1W 0.064(5) 0.157(8) 0.057(4) -0.002(5) 0.010(4) 0.003(5)
O2W 0.193(11) 0.173(10) 0.157(10) -0.024(8) 0.046(9) -0.056(9)
O3W 0.143(9) 0.138(9) 0.173(10) 0.010(8) -0.006(8) -0.006(8)
O4W 0.161(10) 0.176(11) 0.167(10) -0.008(9) 0.031(9) -0.015(9)
O5W 0.188(11) 0.176(11) 0.181(11) -0.010(9) -0.012(9) 0.026(9)
O6W 0.146(10) 0.227(12) 0.230(12) 0.066(10) -0.024(9) -0.047(9)
Cu1 0.0547(7) 0.0425(7) 0.0316(6) 0.0025(5) -0.0031(5) -0.0038(6)
Cu2 0.0502(7) 0.0594(9) 0.0410(7) 0.0023(6) 0.0036(6) 0.0039(6)
Cu3 0.0756(10) 0.0415(7) 0.0495(8) -0.0026(6) 0.0109(7) -0.0070(7)
Cu4 0.0402(6) 0.0315(5) 0.0427(7) -0.0014(5) 0.0063(5) -0.0004(5)
Cl1 0.0802(19) 0.0388(13) 0.0441(13) 0.0034(11) -0.0079(13) -0.0004(13)
Cl2 0.077(2) 0.0650(19) 0.0684(19) 0.0111(16) 0.0136(16) 0.0050(17)
Cl3 0.085(2) 0.0500(15) 0.0490(15) -0.0052(13) 0.0037(14) -0.0104(15)
Cl4 0.0764(19) 0.0594(16) 0.0454(15) -0.0100(13) 0.0120(14) -0.0146(15)
Cl11 0.121(4) 0.114(4) 0.112(4) 0.003(4) 0.009(3) -0.014(3)
Cl12 0.112(4) 0.164(6) 0.095(3) 0.021(4) -0.004(3) -0.021(4)
Cl13 0.179(8) 0.139(6) 0.185(8) 0.045(7) 0.000(7) -0.009(5)
Cl14 0.131(5) 0.124(5) 0.166(7) 0.002(5) 0.025(5) 0.021(4)
N1 0.052(4) 0.072(5) 0.039(4) 0.003(4) 0.001(3) 0.002(4)
N2 0.066(5) 0.072(5) 0.039(4) 0.007(4) 0.004(4) -0.006(4)
N3 0.061(5) 0.068(5) 0.045(4) 0.003(4) 0.004(4) 0.002(4)
N4 0.064(5) 0.080(6) 0.045(4) 0.002(4) -0.010(4) -0.004(5)
N5 0.055(5) 0.060(5) 0.049(4) 0.008(4) -0.008(4) -0.004(4)
N6 0.047(4) 0.109(8) 0.042(4) 0.001(5) 0.007(3) 0.006(5)
N7 0.057(5) 0.093(7) 0.038(4) 0.001(4) 0.002(4) 0.001(5)
N8 0.058(5) 0.078(6) 0.039(4) -0.012(4) -0.003(3) -0.003(4)
N9 0.074(6) 0.059(5) 0.067(6) -0.007(4) 0.014(5) -0.012(4)
N10 0.090(7) 0.047(5) 0.099(8) -0.007(5) -0.024(6) 0.008(5)
N11 0.069(6) 0.050(5) 0.100(8) -0.008(5) 0.010(6) -0.007(4)
N12 0.085(6) 0.052(5) 0.063(5) -0.001(4) -0.008(5) 0.007(5)
N13 0.046(4) 0.038(4) 0.072(5) 0.006(4) 0.005(4) 0.004(3)
N14 0.045(4) 0.044(4) 0.048(4) 0.002(3) 0.000(3) 0.001(3)
N15 0.047(4) 0.047(4) 0.065(5) -0.002(4) 0.001(4) -0.007(3)
N16 0.050(4) 0.041(4) 0.061(5) -0.003(3) 0.004(4) 0.003(3)
C11 0.088(7) 0.045(5) 0.066(6) -0.005(4) 0.006(5) 0.007(5)
C12 0.079(6) 0.055(5) 0.066(6) 0.011(4) 0.006(5) -0.001(5)
C13 0.052(5) 0.077(6) 0.047(5) -0.001(4) 0.009(4) 0.001(5)
C14 0.121(9) 0.066(6) 0.074(7) -0.021(6) 0.007(7) 0.018(6)
C15 0.108(8) 0.047(5) 0.075(7) 0.011(5) 0.010(6) 0.009(5)
C1A 0.093(8) 0.137(10) 0.069(7) -0.010(7) 0.011(6) 0.006(8)
C2A 0.100(9) 0.108(9) 0.115(9) -0.015(8) 0.003(8) -0.032(7)
C3A 0.094(8) 0.129(9) 0.070(7) -0.028(7) 0.022(6) -0.032(7)
C21 0.071(6) 0.083(7) 0.052(5) -0.010(5) 0.000(5) -0.010(6)
C22 0.074(6) 0.099(8) 0.054(5) -0.005(5) 0.004(5) 0.010(6)
C23 0.089(7) 0.110(8) 0.042(5) -0.007(5) 0.001(5) -0.034(7)
C24 0.103(8) 0.088(7) 0.066(6) -0.008(6) 0.007(6) -0.033(7)
C25 0.091(7) 0.071(6) 0.065(6) 0.004(5) 0.007(6) -0.001(6)
C31 0.109(8) 0.062(6) 0.064(6) 0.016(5) 0.009(6) -0.007(6)
C32 0.138(10) 0.053(6) 0.076(7) -0.011(5) 0.007(7) -0.002(6)
C33 0.131(9) 0.061(6) 0.056(6) -0.003(5) 0.012(6) -0.015(6)
C34 0.120(8) 0.050(5) 0.054(6) 0.001(4) 0.018(6) -0.012(6)
C35 0.102(8) 0.051(5) 0.054(5) -0.005(4) 0.014(5) -0.007(5)
C1B 0.200(13) 0.120(11) 0.126(11) -0.038(9) -0.007(10) -0.012(10)
C2B 0.142(11) 0.161(11) 0.104(9) -0.024(9) 0.045(8) -0.055(9)
C3B 0.085(7) 0.137(9) 0.065(6) -0.035(7) 0.025(6) -0.034(7)
C41 0.080(7) 0.072(6) 0.061(6) 0.004(5) 0.003(5) -0.023(5)
C42 0.065(6) 0.084(7) 0.070(6) -0.007(5) 0.004(5) -0.006(5)
C43 0.072(6) 0.103(8) 0.034(4) -0.002(5) 0.007(4) -0.035(6)
C44 0.091(7) 0.070(6) 0.055(5) -0.003(5) 0.003(5) -0.028(6)
C45 0.085(7) 0.069(6) 0.048(5) -0.003(5) -0.008(5) -0.010(5)
C51 0.087(7) 0.055(5) 0.046(5) 0.009(4) -0.003(5) -0.004(5)
C52 0.076(6) 0.051(5) 0.060(5) 0.002(4) -0.002(5) -0.009(5)
C53 0.044(4) 0.056(5) 0.047(4) 0.003(4) -0.012(4) -0.002(4)
C54 0.071(6) 0.058(5) 0.047(5) -0.001(4) -0.015(4) 0.010(5)
C55 0.073(6) 0.065(6) 0.060(5) -0.012(5) -0.008(5) 0.005(5)
C1C 0.055(5) 0.080(6) 0.046(5) 0.009(4) -0.004(4) 0.001(5)
C2C 0.052(5) 0.084(6) 0.039(4) -0.002(4) 0.003(4) 0.006(5)
C3C 0.053(5) 0.084(6) 0.039(4) 0.006(4) -0.004(4) -0.003(5)
C61 0.069(6) 0.086(7) 0.051(5) -0.003(5) -0.002(5) -0.007(6)
C62 0.057(5) 0.073(6) 0.060(5) -0.002(5) -0.004(4) 0.009(5)
C63 0.053(5) 0.075(6) 0.038(4) 0.008(4) 0.003(4) -0.004(4)
C64 0.061(6) 0.077(6) 0.061(6) 0.004(5) -0.008(5) 0.001(5)
C65 0.069(6) 0.089(7) 0.068(6) -0.005(6) -0.003(5) 0.007(6)
C71 0.094(8) 0.103(8) 0.059(6) -0.006(6) -0.018(6) 0.016(7)
C72 0.104(8) 0.104(8) 0.056(6) 0.008(6) 0.000(6) -0.022(7)
C73 0.076(7) 0.127(9) 0.043(5) -0.022(6) 0.003(5) -0.035(7)
C74 0.086(7) 0.122(9) 0.051(5) -0.014(6) -0.019(5) 0.038(7)
C75 0.062(6) 0.073(6) 0.062(6) -0.003(5) -0.001(5) -0.001(5)
C1D 0.106(9) 0.160(11) 0.107(9) -0.014(9) -0.013(8) -0.012(9)
C2D 0.166(14) 0.189(15) 0.190(15) -0.005(11) -0.005(11) -0.010(11)
C3D 0.150(12) 0.178(13) 0.149(12) -0.001(11) -0.007(10) 0.003(11)
C81 0.089(7) 0.078(7) 0.064(6) 0.017(5) -0.015(6) -0.013(6)
C82 0.108(8) 0.072(7) 0.085(7) -0.015(6) -0.015(7) -0.007(6)
C83 0.114(9) 0.092(8) 0.057(6) -0.015(6) -0.017(6) 0.015(7)
C84 0.142(10) 0.081(8) 0.087(8) 0.018(7) -0.013(8) 0.023(8)
C85 0.120(9) 0.086(7) 0.062(6) -0.016(6) -0.009(6) 0.004(7)
C91 0.112(8) 0.057(6) 0.054(5) 0.013(5) 0.010(5) -0.008(6)
C92 0.112(8) 0.076(7) 0.057(6) -0.014(5) -0.007(6) -0.020(6)
C93 0.090(7) 0.068(6) 0.060(6) -0.003(5) 0.006(5) -0.013(6)
C94 0.137(10) 0.070(7) 0.074(7) 0.001(6) 0.008(7) -0.021(7)
C95 0.112(8) 0.075(7) 0.065(6) -0.007(6) 0.005(6) -0.014(6)
C1E 0.115(9) 0.082(7) 0.096(8) 0.010(7) 0.000(7) -0.019(7)
C2E 0.119(10) 0.097(9) 0.126(10) 0.003(8) -0.036(8) -0.015(8)
C3E 0.099(8) 0.078(7) 0.118(9) 0.014(7) -0.027(7) -0.013(7)
C101 0.089(8) 0.070(6) 0.085(7) -0.003(6) -0.009(6) 0.002(6)
C102 0.083(7) 0.072(6) 0.093(8) 0.007(6) -0.003(6) 0.003(6)
C103 0.093(8) 0.046(5) 0.094(7) 0.009(5) -0.029(6) 0.001(5)
C104 0.119(9) 0.076(7) 0.087(8) 0.010(6) -0.030(7) -0.014(7)
C105 0.094(8) 0.072(7) 0.091(8) -0.004(6) -0.001(7) 0.001(6)
C111 0.086(7) 0.074(7) 0.089(8) -0.009(6) 0.019(6) -0.003(6)
C112 0.092(8) 0.063(6) 0.080(7) 0.003(5) -0.003(6) 0.000(6)
C113 0.077(6) 0.043(5) 0.087(7) 0.003(5) 0.017(6) -0.003(5)
C114 0.088(7) 0.061(6) 0.087(7) 0.007(5) 0.029(6) -0.002(6)
C115 0.097(8) 0.066(6) 0.079(7) -0.002(5) 0.022(6) -0.006(6)
C1F 0.103(9) 0.083(8) 0.135(10) 0.043(7) 0.020(8) 0.025(7)
C2F 0.143(11) 0.125(11) 0.163(12) 0.034(10) 0.023(10) 0.021(9)
C3F 0.200(14) 0.147(12) 0.135(11) 0.041(10) -0.005(10) -0.013(11)
C121 0.116(9) 0.076(7) 0.068(6) -0.026(6) 0.001(6) 0.011(7)
C122 0.147(10) 0.090(8) 0.065(7) 0.007(6) 0.007(7) 0.005(8)
C123 0.138(9) 0.064(6) 0.070(6) 0.019(6) 0.007(7) 0.021(7)
C124 0.113(8) 0.060(6) 0.067(6) 0.005(5) 0.013(6) 0.015(6)
C125 0.102(8) 0.050(5) 0.059(5) 0.012(4) -0.001(5) 0.013(5)
C131 0.069(6) 0.048(5) 0.079(6) 0.009(5) 0.000(5) -0.001(5)
C132 0.067(6) 0.050(5) 0.096(7) 0.011(5) -0.005(6) 0.008(5)
C133 0.078(7) 0.041(5) 0.104(8) 0.016(5) -0.011(6) -0.002(5)
C134 0.074(6) 0.047(5) 0.106(8) 0.007(5) 0.039(6) 0.006(5)
C135 0.073(6) 0.056(5) 0.077(6) 0.005(5) 0.023(5) 0.010(5)
C1G 0.067(6) 0.064(6) 0.132(9) 0.009(7) -0.006(7) -0.004(5)
C2G 0.092(8) 0.092(8) 0.096(8) 0.005(7) -0.010(7) 0.013(7)
C3G 0.074(7) 0.072(7) 0.098(8) -0.005(6) -0.002(6) 0.008(6)
C141 0.108(8) 0.058(6) 0.047(5) 0.002(4) -0.003(5) 0.012(5)
C142 0.126(9) 0.061(6) 0.056(6) -0.015(5) 0.006(6) 0.016(6)
C143 0.054(5) 0.046(5) 0.060(5) 0.004(4) -0.001(4) 0.006(4)
C144 0.079(6) 0.050(5) 0.050(5) 0.016(4) 0.006(5) -0.003(4)
C145 0.078(6) 0.053(5) 0.052(5) -0.002(4) 0.011(5) 0.010(5)
C151 0.059(5) 0.064(6) 0.063(6) 0.000(5) -0.005(5) 0.009(5)
C152 0.060(6) 0.069(6) 0.068(6) 0.003(5) 0.011(5) 0.001(5)
C153 0.050(5) 0.033(4) 0.073(6) -0.004(4) -0.003(4) 0.006(3)
C154 0.055(5) 0.058(5) 0.063(5) -0.009(4) -0.003(4) 0.003(4)
C155 0.058(5) 0.066(6) 0.063(6) 0.002(5) 0.006(5) 0.008(5)
C1H 0.051(5) 0.047(5) 0.086(6) -0.003(5) 0.010(5) 0.008(4)
C2H 0.060(5) 0.052(5) 0.107(8) 0.005(5) 0.017(6) 0.010(5)
C3H 0.059(5) 0.052(5) 0.080(6) 0.001(5) -0.002(5) 0.004(4)
C161 0.075(6) 0.053(5) 0.059(5) 0.012(4) 0.008(5) 0.010(5)
C162 0.075(6) 0.051(5) 0.065(6) -0.006(4) 0.017(5) 0.013(5)
C163 0.053(5) 0.053(5) 0.067(6) 0.007(4) 0.008(4) 0.007(4)
C164 0.104(8) 0.060(6) 0.061(6) 0.016(5) -0.002(6) 0.008(6)
C165 0.092(8) 0.051(6) 0.060(6) 0.003(5) -0.004(6) 0.005(6)
